data_4000301
loop_
_publ_author_name
'Bull, I.'
'Young, V.'
'Teat, S. J.'
'Peng, L.'
'Grey, C. P.'
'Parise, J. B.'

_publ_section_title
;
 Hydrothermal synthesis and structural characterization of four scandium
 phosphate frameworks
;
_journal_name_full 'Chemistry of Materials'
_journal_page_first 3818
_journal_page_last 3825
_journal_paper_doi 10.1021/cm030306f
_journal_volume 15
_journal_year 2003
_chemical_formula_sum 'H5 O9 P2 Sc'
_chemical_formula_weight 255.94
_space_group_IT_number 14
_symmetry_cell_setting monoclinic
_symmetry_space_group_name_Hall '-P 2ybc'
_symmetry_space_group_name_H-M 'P 1 21/c 1'
_atom_sites_solution_hydrogens geom
_atom_sites_solution_primary direct
_atom_sites_solution_secondary difmap
_cell_angle_alpha 90.00
_cell_angle_beta 95.685(5)
_cell_angle_gamma 90.00
_cell_formula_units_Z 4
_cell_length_a 5.3048(11)
_cell_length_b 8.8230(18)
_cell_length_c 14.779(3)
_cell_measurement_reflns_used ?
_cell_measurement_temperature 173(2)
_cell_measurement_theta_max ?
_cell_measurement_theta_min ?
_cell_volume 688.3(2)
_diffrn_ambient_temperature 173(2)
_diffrn_detector_area_resol_mean ?
_diffrn_measurement_device_type ?
_diffrn_measurement_method ?
_diffrn_radiation_monochromator graphite
_diffrn_radiation_source 'fine-focus sealed tube'
_diffrn_radiation_type MoK\a
_diffrn_radiation_wavelength 0.71073
_diffrn_reflns_av_R_equivalents 0.0000
_diffrn_reflns_av_sigmaI/netI 0.0848
_diffrn_reflns_limit_h_max 7
_diffrn_reflns_limit_h_min -7
_diffrn_reflns_limit_k_max 12
_diffrn_reflns_limit_k_min 0
_diffrn_reflns_limit_l_max 20
_diffrn_reflns_limit_l_min 0
_diffrn_reflns_number 2066
_diffrn_reflns_theta_max 30.20
_diffrn_reflns_theta_min 2.69
_diffrn_standards_decay_% ?
_diffrn_standards_interval_count ?
_diffrn_standards_interval_time ?
_diffrn_standards_number ?
_exptl_absorpt_coefficient_mu 1.555
_exptl_absorpt_correction_T_max 0.9696
_exptl_absorpt_correction_T_min 0.8002
_exptl_absorpt_correction_type ?
_exptl_absorpt_process_details ?
_exptl_crystal_colour ?
_exptl_crystal_density_diffrn 2.470
_exptl_crystal_density_meas ?
_exptl_crystal_density_method 'not measured'
_exptl_crystal_description ?
_exptl_crystal_F_000 512
_exptl_crystal_size_max 0.15
_exptl_crystal_size_mid 0.02
_exptl_crystal_size_min 0.02
_refine_ls_extinction_coef ?
_refine_ls_extinction_method none
_refine_ls_goodness_of_fit_ref 0.977
_refine_ls_hydrogen_treatment mixed
_refine_ls_matrix_type full
_refine_ls_number_parameters 121
_refine_ls_number_reflns 2068
_refine_ls_number_restraints 6
_refine_ls_restrained_S_all 0.976
_refine_ls_R_factor_all 0.0584
_refine_ls_R_factor_gt 0.0433
_refine_ls_shift/su_max 0.000
_refine_ls_shift/su_mean 0.000
_refine_ls_structure_factor_coef Fsqd
_refine_ls_weighting_details 'calc w=1/[\s^2^(Fo^2^)+(0.0462P)^2^+0.0000P] where P=(Fo^2^+2Fc^2^)/3'
_refine_ls_weighting_scheme calc
_refine_ls_wR_factor_gt 0.0927
_refine_ls_wR_factor_ref 0.0963
_reflns_number_gt 1643
_reflns_number_total 2068
_reflns_threshold_expression >2sigma(I)
_cod_depositor_comments
;
The following automatic conversions were performed:
'_symmetry_cell_setting' value 'Monoclinic' changed to 'monoclinic'
according to '/home/saulius/struct/CIF-dictionaries/cif_core.dic'
dictionary named 'cif_core.dic' version 2.4.1 from 2010-06-29.

Automatic conversion script
Id: cif_fix_enum 1527 2010-12-29 10:47:43Z saulius 
;
_cod_original_sg_symbol_H-M P21/c
_cod_database_code 4000301

loop_
_symmetry_equiv_pos_as_xyz
'x, y, z'
'-x, y+1/2, -z+1/2'
'-x, -y, -z'
'x, -y-1/2, z-1/2'

loop_
_atom_site_label
_atom_site_type_symbol
_atom_site_fract_x
_atom_site_fract_y
_atom_site_fract_z
_atom_site_U_iso_or_equiv
_atom_site_adp_type
_atom_site_occupancy
_atom_site_symmetry_multiplicity
_atom_site_calc_flag
_atom_site_refinement_flags
_atom_site_disorder_assembly
_atom_site_disorder_group
Sc1 Sc 0.23980(15) 0.46362(8) 0.35060(5) 0.00502(16) Uani 1 1 d . . .
P1 P 0.7761(2) 0.66159(11) 0.44067(6) 0.0054(2) Uani 1 1 d . . .
O1 O 0.5857(6) 0.5469(3) 0.40207(17) 0.0099(6) Uani 1 1 d . . .
O2 O 0.7581(6) 0.6906(3) 0.54104(16) 0.0073(6) Uani 1 1 d . . .
O3 O 1.0463(5) 0.6227(3) 0.42201(17) 0.0085(6) Uani 1 1 d . . .
O4 O 0.7083(6) 0.8216(3) 0.39442(17) 0.0099(6) Uani 1 1 d . . .
H4A H 0.6837 0.8108 0.3378 0.012 Uiso 1 1 calc R . .
P2 P 0.2839(2) 0.74173(11) 0.19024(7) 0.0057(2) Uani 1 1 d . . .
O5 O 0.2336(6) 0.5928(3) 0.23510(17) 0.0088(6) Uani 1 1 d . . .
O6 O 0.5555(5) 0.7973(3) 0.21704(17) 0.0072(6) Uani 1 1 d . . .
O7 O 0.0921(5) 0.8620(3) 0.20752(17) 0.0074(6) Uani 1 1 d . . .
O8 O 0.2618(6) 0.6992(3) 0.08477(17) 0.0082(6) Uani 1 1 d . . .
H8A H 0.2727 0.7784 0.0538 0.010 Uiso 1 1 calc R . .
O9 O 0.2222(8) 0.0011(4) 0.3882(2) 0.0347(10) Uani 1 1 d D . .
H9A H 0.242(11) 0.0931(14) 0.407(3) 0.042 Uiso 1 1 d D . .
H9B H 0.347(7) -0.055(4) 0.410(3) 0.042 Uiso 1 1 d D . .
H9C H 0.204(11) -0.003(4) 0.3297(3) 0.042 Uiso 1 1 d D . .

loop_
_atom_site_aniso_label
_atom_site_aniso_U_11
_atom_site_aniso_U_22
_atom_site_aniso_U_33
_atom_site_aniso_U_23
_atom_site_aniso_U_13
_atom_site_aniso_U_12
Sc1 0.0047(3) 0.0053(3) 0.0048(3) -0.0003(3) -0.0009(3) -0.0003(3)
P1 0.0057(5) 0.0057(4) 0.0046(4) 0.0001(3) -0.0004(4) 0.0002(4)
O1 0.0065(14) 0.0118(13) 0.0106(12) -0.0016(11) -0.0025(11) 0.0002(12)
O2 0.0095(15) 0.0071(12) 0.0051(12) 0.0004(9) -0.0001(11) 0.0008(11)
O3 0.0062(14) 0.0090(13) 0.0105(13) -0.0025(10) 0.0015(11) 0.0025(11)
O4 0.0155(15) 0.0062(13) 0.0074(12) 0.0018(10) -0.0022(12) 0.0018(12)
P2 0.0053(5) 0.0059(4) 0.0055(4) 0.0007(3) -0.0012(4) -0.0001(4)
O5 0.0093(16) 0.0081(12) 0.0087(13) 0.0034(10) -0.0007(12) -0.0016(11)
O6 0.0047(13) 0.0089(13) 0.0076(12) 0.0017(10) -0.0018(11) -0.0016(11)
O7 0.0045(15) 0.0087(13) 0.0091(13) 0.0001(10) 0.0004(11) 0.0016(11)
O8 0.0096(14) 0.0081(12) 0.0065(12) 0.0017(10) -0.0006(11) 0.0016(12)
O9 0.038(3) 0.032(2) 0.0326(19) -0.0035(15) -0.0070(19) 0.010(2)

loop_
_cod_related_entry_id
_cod_related_entry_database
_cod_related_entry_code
1 AMCSD 0012219
